data_7016551
loop_
_publ_author_name
'Jamali, Sirous'
'Czerwieniec, Rafal'
'Kia, Reza'
'Jamshidi, Zahra'
'Zabel, Manfred'

_publ_section_title
;
 Synthesis, structure and photophysical properties of binuclear
 methylplatinum complexes containing cyclometalating 2-phenylpyridine
 or benzo{h}quinoline ligands: a comparison of intramolecular Pt-Pt and
 \p-\p interactions.
;
_journal_issue 36
_journal_name_full 'Dalton transactions (Cambridge, England : 2003)'
_journal_page_first 9123
_journal_page_last 9130
_journal_paper_doi 10.1039/c1dt10834d
_journal_volume 40
_journal_year 2011
_chemical_formula_moiety 'C30 H28 I2 N2 Pt2'
_chemical_formula_sum 'C30 H28 I2 N2 Pt2'
_chemical_formula_weight 1060.52
_chemical_name_systematic
;
?
;
_space_group_IT_number 61
_symmetry_cell_setting orthorhombic
_symmetry_space_group_name_Hall '-P 2ac 2ab'
_symmetry_space_group_name_H-M 'P b c a'
_atom_sites_solution_hydrogens geom
_atom_sites_solution_primary direct
_atom_sites_solution_secondary difmap
_audit_creation_method SHELXL-97
_cell_angle_alpha 90.00
_cell_angle_beta 90.00
_cell_angle_gamma 90.00
_cell_formula_units_Z 4
_cell_length_a 6.8451(5)
_cell_length_b 19.914(2)
_cell_length_c 20.9767(16)
_cell_measurement_reflns_used 2155
_cell_measurement_temperature 120(2)
_cell_measurement_theta_max 29.22
_cell_measurement_theta_min 1.94
_cell_volume 2859.4(4)
_computing_cell_refinement 'X-Area 1.31 (Stoe & Cie GmbH, 2005)'
_computing_data_collection 'X-Area 1.31 (Stoe & Cie GmbH, 2005)'
_computing_data_reduction 'X-Area 1.31 (Stoe & Cie GmbH, 2005)'
_computing_molecular_graphics SHELXTL
_computing_publication_material PLATON
_computing_structure_refinement SHELXTL
_computing_structure_solution 'SHELXTL (Sheldrick, 2008)'
_diffrn_ambient_temperature 120(2)
_diffrn_detector_area_resol_mean '0.15 mm'
_diffrn_measured_fraction_theta_full 0.990
_diffrn_measured_fraction_theta_max 0.990
_diffrn_measurement_device_type 'STOE IPDS II'
_diffrn_measurement_method 'rotation method'
_diffrn_radiation_monochromator graphite
_diffrn_radiation_source 'fine-focus sealed tube'
_diffrn_radiation_type MoK\a
_diffrn_radiation_wavelength 0.71073
_diffrn_reflns_av_R_equivalents 0.1094
_diffrn_reflns_av_sigmaI/netI 0.0672
_diffrn_reflns_limit_h_max 6
_diffrn_reflns_limit_h_min -9
_diffrn_reflns_limit_k_max 27
_diffrn_reflns_limit_k_min -20
_diffrn_reflns_limit_l_max 28
_diffrn_reflns_limit_l_min -25
_diffrn_reflns_number 10484
_diffrn_reflns_theta_full 29.22
_diffrn_reflns_theta_max 29.22
_diffrn_reflns_theta_min 1.94
_diffrn_standards_number 0
_exptl_absorpt_coefficient_mu 11.955
_exptl_absorpt_correction_T_max 0.6463
_exptl_absorpt_correction_T_min 0.0657
_exptl_absorpt_correction_type numerical
_exptl_absorpt_process_details 'shape of crystal determined optically'
_exptl_crystal_colour Colorless
_exptl_crystal_density_diffrn 2.464
_exptl_crystal_density_method 'not measured'
_exptl_crystal_description Needle
_exptl_crystal_F_000 1936
_exptl_crystal_size_max 0.50
_exptl_crystal_size_mid 0.05
_exptl_crystal_size_min 0.04
_refine_diff_density_max 2.753
_refine_diff_density_min -5.835
_refine_diff_density_rms 0.505
_refine_ls_extinction_method none
_refine_ls_goodness_of_fit_ref 1.068
_refine_ls_hydrogen_treatment constr
_refine_ls_matrix_type full
_refine_ls_number_parameters 165
_refine_ls_number_reflns 3843
_refine_ls_number_restraints 0
_refine_ls_restrained_S_all 1.068
_refine_ls_R_factor_all 0.0761
_refine_ls_R_factor_gt 0.0665
_refine_ls_shift/su_max 0.000
_refine_ls_shift/su_mean 0.000
_refine_ls_structure_factor_coef Fsqd
_refine_ls_weighting_details 'calc w=1/[\s^2^(Fo^2^)+(0.1187P)^2^+28.4700P] where P=(Fo^2^+2Fc^2^)/3'
_refine_ls_weighting_scheme calc
_refine_ls_wR_factor_gt 0.1806
_refine_ls_wR_factor_ref 0.1948
_reflns_number_gt 3284
_reflns_number_total 3843
_reflns_threshold_expression >2sigma(I)
_cod_data_source_file c1dt10834d.txt
_cod_data_source_block c
_cod_depositor_comments
;
The following automatic conversions were performed:

'_symmetry_cell_setting' value 'Orthorhombic' changed to
'orthorhombic' according to
/home/saulius/struct/CIF-dictionaries/cif_core.dic dictionary named
'cif_core.dic' version 2.4.1 from
2010-06-29.

'_refine_ls_hydrogen_treatment' value 'CONSTR' changed
to 'constr' according to
/home/saulius/struct/CIF-dictionaries/cif_core.dic dictionary named
'cif_core.dic' version 2.4.1 from 2010-06-29.

Automatic conversion script
Id: cif_fix_values 1715 2011-07-08 13:25:40Z adriana 
;
_cod_original_sg_symbol_H-M Pbca
_cod_database_code 7016551

loop_
_symmetry_equiv_pos_as_xyz
'x, y, z'
'-x+1/2, -y, z+1/2'
'x+1/2, -y+1/2, -z'
'-x, y+1/2, -z+1/2'
'-x, -y, -z'
'x-1/2, y, -z-1/2'
'-x-1/2, y-1/2, z'
'x, -y-1/2, z-1/2'

loop_
_atom_site_label
_atom_site_type_symbol
_atom_site_fract_x
_atom_site_fract_y
_atom_site_fract_z
_atom_site_U_iso_or_equiv
_atom_site_adp_type
_atom_site_occupancy
_atom_site_symmetry_multiplicity
_atom_site_calc_flag
_atom_site_refinement_flags
Pt2 Pt 0.53682(6) 0.029672(18) 0.408329(16) 0.02482(17) Uani 1 1 d .
I1 I 0.70856(10) 0.05599(3) 0.52630(3) 0.0282(2) Uani 1 1 d .
N1 N 0.3554(12) 0.1172(4) 0.4236(4) 0.0265(16) Uani 1 1 d .
C1 C 0.1880(16) 0.1238(5) 0.4529(5) 0.029(2) Uani 1 1 d .
H1 H 0.1292 0.0849 0.4707 0.035 Uiso 1 1 calc R
C2 C 0.0901(16) 0.1857(6) 0.4594(5) 0.030(2) Uani 1 1 d .
H2 H -0.0303 0.1884 0.4818 0.036 Uiso 1 1 calc R
C3 C 0.1720(16) 0.2419(5) 0.4328(5) 0.030(2) Uani 1 1 d .
H3 H 0.1081 0.2840 0.4368 0.036 Uiso 1 1 calc R
C4 C 0.3536(17) 0.2374(5) 0.3991(5) 0.0274(19) Uani 1 1 d .
C5 C 0.4515(17) 0.2929(6) 0.3689(6) 0.033(2) Uani 1 1 d .
H5 H 0.3952 0.3365 0.3704 0.040 Uiso 1 1 calc R
C6 C 0.623(2) 0.2833(6) 0.3386(5) 0.037(2) Uani 1 1 d .
H6 H 0.6846 0.3207 0.3190 0.044 Uiso 1 1 calc R
C7 C 0.7141(17) 0.2191(5) 0.3348(4) 0.028(2) Uani 1 1 d .
C8 C 0.8960(18) 0.2077(6) 0.3024(5) 0.033(2) Uani 1 1 d .
H8 H 0.9628 0.2440 0.2827 0.039 Uiso 1 1 calc R
C9 C 0.9717(18) 0.1449(6) 0.3000(5) 0.033(2) Uani 1 1 d .
H9 H 1.0903 0.1378 0.2775 0.040 Uiso 1 1 calc R
C10 C 0.8789(17) 0.0887(5) 0.3304(4) 0.028(2) Uani 1 1 d .
H10 H 0.9377 0.0455 0.3287 0.034 Uiso 1 1 calc R
C11 C 0.7014(16) 0.0976(5) 0.3627(4) 0.0281(19) Uani 1 1 d .
C12 C 0.6228(17) 0.1625(5) 0.3644(4) 0.029(2) Uani 1 1 d .
C13 C 0.4388(15) 0.1734(5) 0.3957(5) 0.0247(18) Uani 1 1 d .
C14 C 0.405(2) 0.0094(6) 0.3219(5) 0.035(2) Uani 1 1 d .
H14A H 0.3130 0.0454 0.3116 0.053 Uiso 1 1 calc R
H14B H 0.3354 -0.0334 0.3245 0.053 Uiso 1 1 calc R
H14C H 0.5054 0.0067 0.2886 0.053 Uiso 1 1 calc R
C15 C 0.7298(16) -0.0478(5) 0.3881(5) 0.029(2) Uani 1 1 d .
H15A H 0.8595 -0.0365 0.4047 0.043 Uiso 1 1 calc R
H15B H 0.7375 -0.0542 0.3418 0.043 Uiso 1 1 calc R
H15C H 0.6835 -0.0893 0.4081 0.043 Uiso 1 1 calc R

loop_
_atom_site_aniso_label
_atom_site_aniso_U_11
_atom_site_aniso_U_22
_atom_site_aniso_U_33
_atom_site_aniso_U_23
_atom_site_aniso_U_13
_atom_site_aniso_U_12
Pt2 0.0340(3) 0.0243(2) 0.0162(2) -0.00023(11) 0.00049(12) 0.00010(13)
I1 0.0367(4) 0.0277(3) 0.0202(3) 0.0007(2) -0.0007(2) -0.0033(2)
N1 0.026(4) 0.030(4) 0.023(4) -0.003(3) 0.006(3) 0.013(3)
C1 0.034(5) 0.032(5) 0.021(4) 0.000(3) -0.002(4) 0.001(4)
C2 0.031(5) 0.036(5) 0.024(4) -0.007(4) 0.006(4) 0.009(4)
C3 0.037(5) 0.025(4) 0.029(5) -0.002(4) 0.002(4) 0.007(4)
C4 0.039(5) 0.023(4) 0.020(4) -0.001(3) -0.003(4) 0.001(4)
C5 0.042(6) 0.026(4) 0.032(5) -0.006(4) 0.004(4) 0.001(4)
C6 0.059(7) 0.030(5) 0.022(4) 0.000(4) -0.003(5) -0.009(5)
C7 0.044(5) 0.024(4) 0.016(4) -0.003(3) 0.005(4) -0.004(4)
C8 0.044(6) 0.038(5) 0.016(4) 0.001(4) 0.001(4) -0.010(5)
C9 0.048(6) 0.035(5) 0.017(4) 0.001(4) 0.001(4) -0.004(5)
C10 0.045(6) 0.026(4) 0.014(4) 0.001(3) 0.000(4) 0.000(4)
C11 0.041(5) 0.027(4) 0.016(4) 0.004(3) -0.003(4) -0.006(4)
C12 0.046(6) 0.025(4) 0.015(4) -0.001(3) -0.006(4) -0.006(4)
C13 0.035(5) 0.026(4) 0.014(3) -0.002(3) -0.005(3) 0.002(4)
C14 0.050(6) 0.040(6) 0.016(4) 0.000(4) 0.003(4) -0.004(5)
C15 0.037(5) 0.028(4) 0.022(4) 0.000(3) 0.015(4) 0.011(4)

loop_
_atom_type_symbol
_atom_type_description
_atom_type_scat_dispersion_real
_atom_type_scat_dispersion_imag
_atom_type_scat_source
C C 0.0033 0.0016 'International Tables Vol C Tables 4.2.6.8 and 6.1.1.4'
H H 0.0000 0.0000 'International Tables Vol C Tables 4.2.6.8 and 6.1.1.4'
I I -0.4742 1.8119 'International Tables Vol C Tables 4.2.6.8 and 6.1.1.4'
N N 0.0061 0.0033 'International Tables Vol C Tables 4.2.6.8 and 6.1.1.4'
Pt Pt -1.7033 8.3905 'International Tables Vol C Tables 4.2.6.8 and 6.1.1.4'

loop_
_geom_angle_atom_site_label_1
_geom_angle_atom_site_label_2
_geom_angle_atom_site_label_3
_geom_angle
_geom_angle_site_symmetry_1
_geom_angle_site_symmetry_3
C11 Pt2 C14 87.6(4) . .
C11 Pt2 C15 92.6(4) . .
C14 Pt2 C15 87.3(5) . .
C11 Pt2 N1 81.4(4) . .
C14 Pt2 N1 92.1(4) . .
C15 Pt2 N1 174.0(4) . .
C11 Pt2 I1 175.7(3) . 5_656
C14 Pt2 I1 92.9(3) . 5_656
C15 Pt2 I1 91.7(3) . 5_656
N1 Pt2 I1 94.3(2) . 5_656
C11 Pt2 I1 93.4(3) . .
C14 Pt2 I1 179.0(3) . .
C15 Pt2 I1 93.0(3) . .
N1 Pt2 I1 87.7(2) . .
I1 Pt2 I1 86.09(2) 5_656 .
Pt2 I1 Pt2 93.91(2) 5_656 .
C1 N1 C13 118.5(9) . .
C1 N1 Pt2 130.9(8) . .
C13 N1 Pt2 110.6(6) . .
N1 C1 C2 123.5(10) . .
N1 C1 H1 118.3 . .
C2 C1 H1 118.3 . .
C3 C2 C1 118.7(10) . .
C3 C2 H2 120.7 . .
C1 C2 H2 120.7 . .
C2 C3 C4 120.3(9) . .
C2 C3 H3 119.8 . .
C4 C3 H3 119.8 . .
C13 C4 C3 116.2(9) . .
C13 C4 C5 118.8(10) . .
C3 C4 C5 125.0(10) . .
C6 C5 C4 120.2(10) . .
C6 C5 H5 119.9 . .
C4 C5 H5 119.9 . .
C5 C6 C7 122.4(10) . .
C5 C6 H6 118.8 . .
C7 C6 H6 118.8 . .
C6 C7 C12 119.4(10) . .
C6 C7 C8 123.3(10) . .
C12 C7 C8 117.3(9) . .
C9 C8 C7 119.7(10) . .
C9 C8 H8 120.1 . .
C7 C8 H8 120.1 . .
C8 C9 C10 122.2(11) . .
C8 C9 H9 118.9 . .
C10 C9 H9 118.9 . .
C11 C10 C9 119.9(10) . .
C11 C10 H10 120.0 . .
C9 C10 H10 120.0 . .
C12 C11 C10 117.5(9) . .
C12 C11 Pt2 113.3(8) . .
C10 C11 Pt2 129.3(8) . .
C11 C12 C7 123.2(10) . .
C11 C12 C13 119.2(9) . .
C7 C12 C13 117.6(9) . .
N1 C13 C4 122.7(9) . .
N1 C13 C12 115.6(9) . .
C4 C13 C12 121.6(9) . .
Pt2 C14 H14A 109.5 . .
Pt2 C14 H14B 109.5 . .
H14A C14 H14B 109.5 . .
Pt2 C14 H14C 109.5 . .
H14A C14 H14C 109.5 . .
H14B C14 H14C 109.5 . .
Pt2 C15 H15A 109.5 . .
Pt2 C15 H15B 109.5 . .
H15A C15 H15B 109.5 . .
Pt2 C15 H15C 109.5 . .
H15A C15 H15C 109.5 . .
H15B C15 H15C 109.5 . .

loop_
_geom_bond_atom_site_label_1
_geom_bond_atom_site_label_2
_geom_bond_distance
_geom_bond_site_symmetry_2
Pt2 C11 2.003(10) .
Pt2 C14 2.063(11) .
Pt2 C15 2.075(9) .
Pt2 N1 2.164(8) .
Pt2 I1 2.7589(8) 5_656
Pt2 I1 2.7894(7) .
I1 Pt2 2.7589(8) 5_656
N1 C1 1.306(13) .
N1 C13 1.387(14) .
C1 C2 1.410(14) .
C1 H1 0.9500 .
C2 C3 1.370(15) .
C2 H2 0.9500 .
C3 C4 1.433(15) .
C3 H3 0.9500 .
C4 C13 1.403(14) .
C4 C5 1.440(15) .
C5 C6 1.347(18) .
C5 H5 0.9500 .
C6 C7 1.425(16) .
C6 H6 0.9500 .
C7 C12 1.431(13) .
C7 C8 1.437(16) .
C8 C9 1.354(17) .
C8 H8 0.9500 .
C9 C10 1.437(15) .
C9 H9 0.9500 .
C10 C11 1.402(15) .
C10 H10 0.9500 .
C11 C12 1.402(14) .
C12 C13 1.436(15) .
C14 H14A 0.9800 .
C14 H14B 0.9800 .
C14 H14C 0.9800 .
C15 H15A 0.9800 .
C15 H15B 0.9800 .
C15 H15C 0.9800 .
